data_7121202
loop_
_publ_author_name
'Che, Weilong'
'Li, Guangfu'
'Liu, Xingman'
'Shao, Kuizhan'
'Zhu, Dongxia'
'Su, Zhongmin'
'Bryce, Martin R.'

_publ_section_title
;
 Selective sensing of 2,4,6-trinitrophenol (TNP) in aqueous media with
 &quot;aggregation-induced emission enhancement&quot; (AIEE)-active
 iridium(iii) complexes.
;
_journal_issue 14
_journal_name_full 'Chemical communications (Cambridge, England)'
_journal_page_first 1730
_journal_page_last 1733
_journal_paper_doi 10.1039/c7cc08832a
_journal_volume 54
_journal_year 2018
_chemical_formula_sum 'C30 H22 F6 Ir N5 O3'
_chemical_formula_weight 806.73
_space_group_IT_number 14
_space_group_name_Hall '-P 2yn'
_space_group_name_H-M_alt 'P 1 21/n 1'
_symmetry_cell_setting monoclinic
_symmetry_space_group_name_Hall '-P 2yn'
_symmetry_space_group_name_H-M 'P 1 21/n 1'
_atom_sites_solution_hydrogens geom
_atom_sites_solution_primary direct
_atom_sites_solution_secondary difmap
_audit_creation_method SHELXL-97
_audit_update_record
;
2017-09-07 deposited with the CCDC.
2018-01-02 downloaded from the CCDC.
;
_cell_angle_alpha 90.00
_cell_angle_beta 105.767(2)
_cell_angle_gamma 90.00
_cell_formula_units_Z 4
_cell_length_a 13.8720(16)
_cell_length_b 10.0960(12)
_cell_length_c 22.338(3)
_cell_measurement_reflns_used 3033
_cell_measurement_temperature 293(2)
_cell_measurement_theta_max 25.0
_cell_measurement_theta_min 1.27
_cell_volume 3010.8(6)
_computing_cell_refinement 'SMART (Bruker, 1997)'
_computing_data_collection 'SMART (Bruker, 1997)'
_computing_data_reduction SAINT
_computing_molecular_graphics 'SHELXTL-PLUS (Sheldrick, 1990)'
_computing_publication_material SHELXL-97
_computing_structure_refinement 'SHELXL-97 (Sheldrick, 2008)'
_computing_structure_solution 'SHELXS-97(Sheldrick, 1997)'
_diffrn_ambient_temperature 293(2)
_diffrn_measured_fraction_theta_full 0.999
_diffrn_measured_fraction_theta_max 0.995
_diffrn_measurement_device_type 'Bruker APEX CCD area-detector'
_diffrn_measurement_method '\w scans'
_diffrn_radiation_monochromator graphite
_diffrn_radiation_source 'fine-focus sealed tube'
_diffrn_radiation_type MoK\a
_diffrn_radiation_wavelength 0.71069
_diffrn_reflns_av_R_equivalents 0.0548
_diffrn_reflns_av_sigmaI/netI 0.0698
_diffrn_reflns_limit_h_max 18
_diffrn_reflns_limit_h_min -14
_diffrn_reflns_limit_k_max 13
_diffrn_reflns_limit_k_min -13
_diffrn_reflns_limit_l_max 29
_diffrn_reflns_limit_l_min -29
_diffrn_reflns_number 21651
_diffrn_reflns_theta_full 25.00
_diffrn_reflns_theta_max 28.40
_diffrn_reflns_theta_min 1.89
_exptl_absorpt_coefficient_mu 4.512
_exptl_absorpt_correction_T_max 0.4972
_exptl_absorpt_correction_T_min 0.3867
_exptl_absorpt_correction_type multi-scan
_exptl_absorpt_process_details SADABS(Sheldrick,1996)
_exptl_crystal_colour green
_exptl_crystal_density_diffrn 1.780
_exptl_crystal_density_method 'not measured'
_exptl_crystal_description block
_exptl_crystal_F_000 1568
_exptl_crystal_size_max 0.26
_exptl_crystal_size_mid 0.23
_exptl_crystal_size_min 0.18
_refine_diff_density_max 1.567
_refine_diff_density_min -0.886
_refine_diff_density_rms 0.136
_refine_ls_extinction_method none
_refine_ls_goodness_of_fit_ref 0.939
_refine_ls_hydrogen_treatment mixed
_refine_ls_matrix_type full
_refine_ls_number_parameters 422
_refine_ls_number_reflns 7527
_refine_ls_number_restraints 44
_refine_ls_restrained_S_all 1.027
_refine_ls_R_factor_all 0.0734
_refine_ls_R_factor_gt 0.0405
_refine_ls_shift/su_max 0.014
_refine_ls_shift/su_mean 0.000
_refine_ls_structure_factor_coef Fsqd
_refine_ls_weighting_details 'calc w=1/[\s^2^(Fo^2^)+(0.0526P)^2^+0.0000P] where P=(Fo^2^+2Fc^2^)/3'
_refine_ls_weighting_scheme calc
_refine_ls_wR_factor_gt 0.0897
_refine_ls_wR_factor_ref 0.1010
_reflns_number_gt 5149
_reflns_number_total 7527
_reflns_threshold_expression >2\s(I)
_cod_data_source_file c7cc08832a2.cif
_cod_data_source_block 11_CCDC1
_cod_depositor_comments
;
The following automatic conversions were performed:

'_symmetry_cell_setting' value 'Monoclinic' changed to 'monoclinic'
according to
/home/data/users/saulius/crontab/automatic-downloads/rss-feeds/RSC/lib/dictionaries/cif_core.dic
dictionary named 'cif_core.dic' version 2.4.2 from 2011-04-26.

Automatic conversion script
Id: cif_fix_values 4973 2017-02-22 13:04:09Z antanas 

 Adding full bibliography for 7121199--7121203.cif.
;
_cod_original_sg_symbol_H-M P2(1)/n
_cod_database_code 7121202

loop_
_symmetry_equiv_pos_as_xyz
'x, y, z'
'-x+1/2, y+1/2, -z+1/2'
'-x, -y, -z'
'x-1/2, -y-1/2, z-1/2'

loop_
_atom_site_label
_atom_site_type_symbol
_atom_site_fract_x
_atom_site_fract_y
_atom_site_fract_z
_atom_site_U_iso_or_equiv
_atom_site_adp_type
_atom_site_occupancy
_atom_site_symmetry_multiplicity
_atom_site_calc_flag
_atom_site_refinement_flags
C1 C 0.7065(5) 0.5873(6) 0.2506(3) 0.0491(16) Uani 1 1 d .
H1 H 0.7278 0.6647 0.2728 0.059 Uiso 1 1 calc R
C2 C 0.7378(6) 0.5438(6) 0.1996(3) 0.0572(19) Uani 1 1 d .
H2 H 0.7833 0.5853 0.1819 0.069 Uiso 1 1 calc R
C3 C 0.6880(5) 0.4282(7) 0.1810(3) 0.0477(16) Uani 1 1 d .
H3 H 0.6928 0.3756 0.1478 0.057 Uiso 1 1 calc R
C4 C 0.5655(4) 0.2977(5) 0.2260(3) 0.0360(13) Uani 1 1 d .
C5 C 0.5251(4) 0.3104(5) 0.2765(3) 0.0346(13) Uani 1 1 d .
C6 C 0.4637(5) 0.2063(6) 0.2844(3) 0.0541(18) Uani 1 1 d .
H6 H 0.4355 0.2088 0.3177 0.065 Uiso 1 1 calc R
C7 C 0.4438(6) 0.1001(7) 0.2443(3) 0.060(2) Uani 1 1 d .
H7 H 0.4019 0.0325 0.2505 0.072 Uiso 1 1 calc R
C8 C 0.4857(5) 0.0934(6) 0.1949(3) 0.0469(16) Uani 1 1 d .
C9 C 0.5473(5) 0.1926(6) 0.1849(3) 0.0400(14) Uani 1 1 d .
H9 H 0.5757 0.1891 0.1517 0.048 Uiso 1 1 calc R
C10 C 0.4619(7) -0.0207(8) 0.1514(4) 0.071(2) Uani 1 1 d .
C11 C 0.3950(6) 0.4522(7) 0.3955(4) 0.0574(19) Uani 1 1 d .
H11 H 0.3438 0.4985 0.3679 0.069 Uiso 1 1 calc R
C12 C 0.3875(7) 0.3898(8) 0.4495(4) 0.074(2) Uani 1 1 d .
H12 H 0.3317 0.3858 0.4648 0.089 Uiso 1 1 calc R
C13 C 0.4795(7) 0.3357(7) 0.4752(4) 0.065(2) Uani 1 1 d .
H13 H 0.4981 0.2871 0.5119 0.078 Uiso 1 1 calc R
C14 C 0.6379(5) 0.3308(6) 0.4397(3) 0.0440(15) Uani 1 1 d .
C15 C 0.6678(5) 0.3769(5) 0.3881(3) 0.0391(14) Uani 1 1 d .
C16 C 0.7653(5) 0.3410(6) 0.3877(3) 0.0543(17) Uani 1 1 d .
H16 H 0.7900 0.3686 0.3550 0.065 Uiso 1 1 calc R
C17 C 0.8259(6) 0.2646(7) 0.4353(4) 0.066(2) Uani 1 1 d .
H17 H 0.8900 0.2415 0.4337 0.079 Uiso 1 1 calc R
C18 C 0.7920(6) 0.2230(7) 0.4847(3) 0.062(2) Uani 1 1 d .
C19 C 0.6962(6) 0.2577(7) 0.4868(3) 0.0580(19) Uani 1 1 d .
H19 H 0.6723 0.2315 0.5201 0.070 Uiso 1 1 calc R
C20 C 0.8547(10) 0.1354(12) 0.5314(6) 0.109(3) Uani 1 1 d U
C23 C 0.4097(5) 0.6986(6) 0.2860(3) 0.0462(15) Uani 1 1 d .
C24 C 0.4513(5) 0.7762(6) 0.3408(3) 0.0450(15) Uani 1 1 d .
C25 C 0.5531(5) 0.7626(6) 0.3755(3) 0.0443(15) Uani 1 1 d .
C26 C 0.5945(6) 0.8628(6) 0.4194(3) 0.0549(18) Uani 1 1 d .
H26 H 0.6623 0.8604 0.4403 0.066 Uiso 1 1 calc R
C27 C 0.5361(7) 0.9631(6) 0.4317(4) 0.065(2) Uani 1 1 d .
H27 H 0.5651 1.0292 0.4598 0.078 Uiso 1 1 calc R
C28 C 0.4339(8) 0.9671(7) 0.4023(4) 0.072(2) Uani 1 1 d .
H28 H 0.3933 1.0298 0.4140 0.087 Uiso 1 1 calc R
C29 C 0.3937(6) 0.8778(7) 0.3561(3) 0.0595(19) Uani 1 1 d .
H29 H 0.3265 0.8850 0.3343 0.071 Uiso 1 1 calc R
C30 C 0.8551(7) 0.6484(9) 0.4767(4) 0.082(3) Uani 1 1 d D
H30A H 0.9228 0.6198 0.4814 0.123 Uiso 1 1 calc R
H30B H 0.8165 0.5761 0.4860 0.123 Uiso 1 1 calc R
H30C H 0.8547 0.7205 0.5046 0.123 Uiso 1 1 calc R
N1 N 0.6421(4) 0.5021(4) 0.2627(2) 0.0365(11) Uani 1 1 d .
N2 N 0.6302(4) 0.4038(4) 0.2197(2) 0.0358(11) Uani 1 1 d .
N3 N 0.4870(4) 0.4354(5) 0.3895(2) 0.0436(12) Uani 1 1 d .
N4 N 0.5385(4) 0.3644(5) 0.4386(2) 0.0461(13) Uani 1 1 d .
N5 N 0.4433(4) 0.5898(5) 0.2692(2) 0.0452(12) Uani 1 1 d .
O1 O 0.3264(4) 0.7483(5) 0.2455(2) 0.0650(14) Uani 1 1 d .
O2 O 0.6117(3) 0.6640(4) 0.37004(19) 0.0466(11) Uani 1 1 d .
O3 O 0.8133(4) 0.6898(6) 0.4157(2) 0.0695(15) Uani 1 1 d D
H3O H 0.750(2) 0.692(9) 0.395(3) 0.104 Uiso 1 1 d D
F1 F 0.3664(5) -0.0503(6) 0.1335(3) 0.1097(19) Uani 1 1 d U
F2 F 0.4983(5) -0.0145(5) 0.1044(3) 0.1047(18) Uani 1 1 d U
F3 F 0.5004(5) -0.1342(6) 0.1789(3) 0.131(2) Uani 1 1 d U
F4 F 0.8245(7) 0.0183(7) 0.5313(4) 0.173(3) Uani 1 1 d U
F5 F 0.9470(6) 0.1457(8) 0.5436(4) 0.160(3) Uani 1 1 d U
F6 F 0.8445(7) 0.1671(9) 0.5897(4) 0.175(3) Uani 1 1 d U
Ir1 Ir 0.562289(18) 0.47814(2) 0.325471(10) 0.03503(9) Uani 1 1 d .
C31 C 0.3805(7) 0.5532(9) 0.2070(4) 0.071(2) Uani 1 1 d .
H31B H 0.425(7) 0.541(10) 0.183(4) 0.107 Uiso 1 1 d .
H31A H 0.345(7) 0.458(9) 0.212(4) 0.107 Uiso 1 1 d .
C32 C 0.2980(7) 0.6562(8) 0.1933(4) 0.071(2) Uani 1 1 d .
H32A H 0.298(7) 0.709(9) 0.162(4) 0.106 Uiso 1 1 d .
H32B H 0.236(7) 0.616(9) 0.194(4) 0.106 Uiso 1 1 d .

loop_
_atom_site_aniso_label
_atom_site_aniso_U_11
_atom_site_aniso_U_22
_atom_site_aniso_U_33
_atom_site_aniso_U_23
_atom_site_aniso_U_13
_atom_site_aniso_U_12
C1 0.055(4) 0.042(4) 0.056(4) -0.005(3) 0.025(4) -0.017(3)
C2 0.075(5) 0.047(4) 0.062(5) 0.005(3) 0.040(4) -0.015(3)
C3 0.059(4) 0.052(4) 0.040(3) 0.001(3) 0.026(3) -0.004(3)
C4 0.036(3) 0.037(3) 0.037(3) -0.001(2) 0.012(3) -0.006(2)
C5 0.032(3) 0.038(3) 0.036(3) -0.009(2) 0.012(3) -0.004(2)
C6 0.067(5) 0.056(4) 0.052(4) -0.015(3) 0.036(4) -0.020(3)
C7 0.074(5) 0.047(4) 0.070(5) -0.013(3) 0.036(4) -0.026(3)
C8 0.049(4) 0.040(4) 0.055(4) -0.015(3) 0.020(3) -0.010(3)
C9 0.038(3) 0.045(3) 0.038(3) -0.008(3) 0.012(3) 0.000(3)
C10 0.076(6) 0.063(5) 0.088(6) -0.022(4) 0.045(6) -0.020(4)
C11 0.051(4) 0.059(5) 0.072(5) -0.011(4) 0.033(4) -0.004(3)
C12 0.082(7) 0.077(6) 0.086(6) -0.014(5) 0.060(6) -0.018(5)
C13 0.094(7) 0.062(5) 0.054(4) -0.011(4) 0.044(5) -0.019(4)
C14 0.052(4) 0.046(4) 0.033(3) -0.011(3) 0.010(3) -0.013(3)
C15 0.041(4) 0.033(3) 0.043(3) -0.011(2) 0.012(3) -0.007(2)
C16 0.058(5) 0.046(4) 0.057(4) -0.004(3) 0.012(4) -0.003(3)
C17 0.045(5) 0.060(5) 0.082(6) 0.001(4) 0.001(4) 0.005(3)
C18 0.065(5) 0.054(4) 0.051(4) 0.010(3) -0.010(4) -0.005(4)
C19 0.073(5) 0.056(4) 0.041(4) 0.006(3) 0.008(4) -0.009(4)
C20 0.104(5) 0.103(5) 0.114(5) 0.017(4) 0.019(5) -0.015(4)
C23 0.044(4) 0.044(4) 0.050(4) -0.003(3) 0.013(3) -0.001(3)
C24 0.060(4) 0.033(3) 0.043(4) 0.001(3) 0.016(3) 0.003(3)
C25 0.061(4) 0.036(3) 0.040(4) -0.001(3) 0.021(3) -0.005(3)
C26 0.067(5) 0.047(4) 0.052(4) -0.015(3) 0.018(4) -0.009(3)
C27 0.108(7) 0.039(4) 0.053(4) -0.008(3) 0.029(5) 0.001(4)
C28 0.114(8) 0.047(4) 0.058(5) -0.004(4) 0.025(5) 0.029(4)
C29 0.078(5) 0.051(4) 0.054(4) 0.008(3) 0.026(4) 0.021(4)
C30 0.078(6) 0.104(7) 0.060(5) 0.012(5) 0.013(5) -0.014(5)
N1 0.047(3) 0.032(3) 0.033(3) -0.0021(18) 0.014(2) -0.0049(19)
N2 0.043(3) 0.034(3) 0.034(3) -0.0029(19) 0.017(2) -0.005(2)
N3 0.053(3) 0.047(3) 0.037(3) -0.009(2) 0.023(3) -0.010(2)
N4 0.063(4) 0.046(3) 0.035(3) -0.006(2) 0.023(3) -0.008(3)
N5 0.041(3) 0.043(3) 0.048(3) -0.005(2) 0.007(3) -0.002(2)
O1 0.055(3) 0.063(3) 0.067(3) -0.006(3) -0.001(3) 0.014(2)
O2 0.040(3) 0.046(2) 0.048(3) -0.0179(19) 0.002(2) 0.0006(19)
O3 0.052(3) 0.097(4) 0.057(3) 0.021(3) 0.010(3) -0.012(3)
F1 0.097(4) 0.116(4) 0.117(4) -0.057(3) 0.030(3) -0.040(3)
F2 0.123(4) 0.109(3) 0.097(3) -0.050(3) 0.054(3) -0.043(3)
F3 0.157(4) 0.085(3) 0.142(4) -0.033(3) 0.028(4) 0.005(3)
F4 0.176(5) 0.119(4) 0.180(5) 0.056(4) -0.025(4) -0.005(4)
F5 0.124(4) 0.169(5) 0.171(5) 0.062(4) 0.012(4) 0.012(4)
F6 0.182(5) 0.189(5) 0.139(4) 0.040(4) 0.019(4) 0.018(4)
Ir1 0.03687(14) 0.03402(12) 0.03618(13) -0.00652(10) 0.01330(10) -0.00366(10)
C31 0.057(5) 0.078(6) 0.064(5) -0.027(4) -0.010(4) 0.005(4)
C32 0.052(5) 0.060(5) 0.083(6) -0.004(4) -0.009(5) -0.001(4)

loop_
_atom_type_symbol
_atom_type_description
_atom_type_scat_dispersion_real
_atom_type_scat_dispersion_imag
_atom_type_scat_source
C C 0.0033 0.0016 'International Tables Vol C Tables 4.2.6.8 and 6.1.1.4'
H H 0.0000 0.0000 'International Tables Vol C Tables 4.2.6.8 and 6.1.1.4'
N N 0.0061 0.0033 'International Tables Vol C Tables 4.2.6.8 and 6.1.1.4'
O O 0.0106 0.0060 'International Tables Vol C Tables 4.2.6.8 and 6.1.1.4'
F F 0.0171 0.0103 'International Tables Vol C Tables 4.2.6.8 and 6.1.1.4'
Ir Ir -1.4442 7.9887 'International Tables Vol C Tables 4.2.6.8 and 6.1.1.4'

loop_
_geom_angle_atom_site_label_1
_geom_angle_atom_site_label_2
_geom_angle_atom_site_label_3
_geom_angle
N1 C1 C2 109.9(6)
N1 C1 H1 125.1
C2 C1 H1 125.1
C3 C2 C1 105.7(5)
C3 C2 H2 127.1
C1 C2 H2 127.1
N2 C3 C2 107.6(5)
N2 C3 H3 126.2
C2 C3 H3 126.2
C9 C4 C5 124.6(5)
C9 C4 N2 121.1(5)
C5 C4 N2 114.3(5)
C6 C5 C4 115.3(5)
C6 C5 Ir1 130.0(4)
C4 C5 Ir1 114.7(4)
C7 C6 C5 121.8(6)
C7 C6 H6 119.1
C5 C6 H6 119.1
C6 C7 C8 120.3(6)
C6 C7 H7 119.9
C8 C7 H7 119.9
C9 C8 C7 120.6(6)
C9 C8 C10 119.8(6)
C7 C8 C10 119.6(6)
C8 C9 C4 117.5(5)
C8 C9 H9 121.3
C4 C9 H9 121.3
F2 C10 F1 110.5(8)
F2 C10 F3 102.7(7)
F1 C10 F3 100.9(7)
F2 C10 C8 115.5(6)
F1 C10 C8 113.8(7)
F3 C10 C8 112.0(8)
N3 C11 C12 109.3(8)
N3 C11 H11 125.4
C12 C11 H11 125.4
C13 C12 C11 105.3(7)
C13 C12 H12 127.3
C11 C12 H12 127.3
N4 C13 C12 108.4(7)
N4 C13 H13 125.8
C12 C13 H13 125.8
C19 C14 C15 124.7(7)
C19 C14 N4 121.0(6)
C15 C14 N4 114.3(6)
C16 C15 C14 114.8(6)
C16 C15 Ir1 130.5(5)
C14 C15 Ir1 114.7(4)
C17 C16 C15 121.4(7)
C17 C16 H16 119.3
C15 C16 H16 119.3
C18 C17 C16 120.9(7)
C18 C17 H17 119.6
C16 C17 H17 119.6
C17 C18 C19 119.3(7)
C17 C18 C20 119.3(9)
C19 C18 C20 121.2(8)
C14 C19 C18 119.0(7)
C14 C19 H19 120.5
C18 C19 H19 120.5
F5 C20 F4 113.8(12)
F5 C20 F6 97.9(11)
F4 C20 F6 95.8(10)
F5 C20 C18 119.1(10)
F4 C20 C18 115.8(11)
F6 C20 C18 109.8(10)
N5 C23 O1 115.6(6)
N5 C23 C24 128.3(6)
O1 C23 C24 116.1(6)
C29 C24 C25 119.2(6)
C29 C24 C23 119.0(7)
C25 C24 C23 121.5(6)
O2 C25 C26 117.5(6)
O2 C25 C24 124.9(6)
C26 C25 C24 117.6(6)
C27 C26 C25 121.0(8)
C27 C26 H26 119.5
C25 C26 H26 119.5
C26 C27 C28 120.6(7)
C26 C27 H27 119.7
C28 C27 H27 119.7
C29 C28 C27 119.3(7)
C29 C28 H28 120.3
C27 C28 H28 120.3
C28 C29 C24 121.6(8)
C28 C29 H29 119.2
C24 C29 H29 119.2
O3 C30 H30A 109.5
O3 C30 H30B 109.5
H30A C30 H30B 109.5
O3 C30 H30C 109.5
H30A C30 H30C 109.5
H30B C30 H30C 109.5
C1 N1 N2 106.9(5)
C1 N1 Ir1 138.4(4)
N2 N1 Ir1 114.7(3)
C3 N2 N1 109.8(5)
C3 N2 C4 134.2(5)
N1 N2 C4 115.9(4)
C11 N3 N4 107.3(5)
C11 N3 Ir1 137.3(5)
N4 N3 Ir1 115.3(4)
C13 N4 N3 109.7(6)
C13 N4 C14 134.0(6)
N3 N4 C14 116.2(5)
C23 N5 C31 108.7(6)
C23 N5 Ir1 124.7(4)
C31 N5 Ir1 126.5(4)
C23 O1 C32 107.0(5)
C25 O2 Ir1 125.4(4)
C30 O3 H3O 128(5)
C5 Ir1 C15 88.9(2)
C5 Ir1 N1 80.25(19)
C15 Ir1 N1 96.4(2)
C5 Ir1 N3 95.7(2)
C15 Ir1 N3 79.6(2)
N1 Ir1 N3 174.36(19)
C5 Ir1 N5 94.7(2)
C15 Ir1 N5 172.6(2)
N1 Ir1 N5 90.6(2)
N3 Ir1 N5 93.7(2)
C5 Ir1 O2 173.17(19)
C15 Ir1 O2 92.36(19)
N1 Ir1 O2 92.94(17)
N3 Ir1 O2 91.12(18)
N5 Ir1 O2 84.76(17)
N5 C31 C32 103.8(6)
N5 C31 H31B 105(6)
C32 C31 H31B 124(6)
N5 C31 H31A 107(5)
C32 C31 H31A 106(5)
H31B C31 H31A 109(7)
O1 C32 C31 104.5(6)
O1 C32 H32A 101(6)
C31 C32 H32A 114(6)
O1 C32 H32B 108(6)
C31 C32 H32B 110(6)
H32A C32 H32B 118(8)

loop_
_geom_bond_atom_site_label_1
_geom_bond_atom_site_label_2
_geom_bond_distance
C1 N1 1.319(7)
C1 C2 1.398(9)
C1 H1 0.9300
C2 C3 1.363(9)
C2 H2 0.9300
C3 N2 1.350(7)
C3 H3 0.9300
C4 C9 1.381(8)
C4 C5 1.395(7)
C4 N2 1.429(7)
C5 C6 1.394(8)
C5 Ir1 2.006(5)
C6 C7 1.376(9)
C6 H6 0.9300
C7 C8 1.383(8)
C7 H7 0.9300
C8 C9 1.374(8)
C8 C10 1.485(10)
C9 H9 0.9300
C10 F2 1.284(9)
C10 F1 1.310(10)
C10 F3 1.340(10)
C11 N3 1.329(8)
C11 C12 1.390(10)
C11 H11 0.9300
C12 C13 1.363(11)
C12 H12 0.9300
C13 N4 1.335(7)
C13 H13 0.9300
C14 C19 1.359(9)
C14 C15 1.405(8)
C14 N4 1.414(8)
C15 C16 1.402(9)
C15 Ir1 2.008(6)
C16 C17 1.395(10)
C16 H16 0.9300
C17 C18 1.377(10)
C17 H17 0.9300
C18 C19 1.387(10)
C18 C20 1.461(13)
C19 H19 0.9300
C20 F5 1.239(12)
C20 F4 1.254(12)
C20 F6 1.386(13)
C23 N5 1.288(8)
C23 O1 1.355(8)
C23 C24 1.437(8)
C24 C29 1.398(8)
C24 C25 1.421(9)
C25 O2 1.312(7)
C25 C26 1.417(8)
C26 C27 1.370(9)
C26 H26 0.9300
C27 C28 1.391(12)
C27 H27 0.9300
C28 C29 1.370(10)
C28 H28 0.9300
C29 H29 0.9300
C30 O3 1.392(9)
C30 H30A 0.9600
C30 H30B 0.9600
C30 H30C 0.9600
N1 N2 1.360(6)
N1 Ir1 2.024(5)
N3 N4 1.343(7)
N3 Ir1 2.033(5)
N5 C31 1.471(9)
N5 Ir1 2.109(5)
O1 C32 1.458(10)
O2 Ir1 2.147(4)
O3 H3O 0.88(2)
C31 C32 1.515(11)
C31 H31B 0.93(10)
C31 H31A 1.10(9)
C32 H32A 0.89(9)
C32 H32B 0.95(9)

loop_
_geom_torsion_atom_site_label_1
_geom_torsion_atom_site_label_2
_geom_torsion_atom_site_label_3
_geom_torsion_atom_site_label_4
_geom_torsion
N1 C1 C2 C3 0.6(8)
C1 C2 C3 N2 -0.4(8)
C9 C4 C5 C6 0.8(9)
N2 C4 C5 C6 -178.5(6)
C9 C4 C5 Ir1 -177.9(5)
N2 C4 C5 Ir1 2.8(7)
C4 C5 C6 C7 -0.9(10)
Ir1 C5 C6 C7 177.6(6)
C5 C6 C7 C8 0.7(12)
C6 C7 C8 C9 -0.3(12)
C6 C7 C8 C10 -178.9(8)
C7 C8 C9 C4 0.2(10)
C10 C8 C9 C4 178.8(7)
C5 C4 C9 C8 -0.5(10)
N2 C4 C9 C8 178.8(6)
C9 C8 C10 F2 -3.3(12)
C7 C8 C10 F2 175.3(8)
C9 C8 C10 F1 -132.6(8)
C7 C8 C10 F1 46.0(12)
C9 C8 C10 F3 113.7(8)
C7 C8 C10 F3 -67.7(10)
N3 C11 C12 C13 0.2(8)
C11 C12 C13 N4 0.1(8)
C19 C14 C15 C16 0.6(9)
N4 C14 C15 C16 -178.2(5)
C19 C14 C15 Ir1 178.4(5)
N4 C14 C15 Ir1 -0.4(6)
C14 C15 C16 C17 0.3(9)
Ir1 C15 C16 C17 -177.2(5)
C15 C16 C17 C18 -0.6(11)
C16 C17 C18 C19 0.0(11)
C16 C17 C18 C20 175.7(8)
C15 C14 C19 C18 -1.1(10)
N4 C14 C19 C18 177.6(6)
C17 C18 C19 C14 0.8(10)
C20 C18 C19 C14 -174.8(8)
C17 C18 C20 F5 32.1(16)
C19 C18 C20 F5 -152.3(11)
C17 C18 C20 F4 -109.3(12)
C19 C18 C20 F4 66.3(15)
C17 C18 C20 F6 143.7(9)
C19 C18 C20 F6 -40.7(13)
N5 C23 C24 C29 -168.4(7)
O1 C23 C24 C29 14.3(9)
N5 C23 C24 C25 19.2(10)
O1 C23 C24 C25 -158.1(6)
C29 C24 C25 O2 172.7(6)
C23 C24 C25 O2 -14.9(9)
C29 C24 C25 C26 -7.2(9)
C23 C24 C25 C26 165.2(6)
O2 C25 C26 C27 -174.5(6)
C24 C25 C26 C27 5.4(9)
C25 C26 C27 C28 1.7(11)
C26 C27 C28 C29 -6.9(12)
C27 C28 C29 C24 5.0(11)
C25 C24 C29 C28 2.1(10)
C23 C24 C29 C28 -170.5(7)
C2 C1 N1 N2 -0.6(7)
C2 C1 N1 Ir1 178.3(5)
C2 C3 N2 N1 0.0(8)
C2 C3 N2 C4 -176.7(6)
C1 N1 N2 C3 0.4(7)
Ir1 N1 N2 C3 -178.8(4)
C1 N1 N2 C4 177.8(5)
Ir1 N1 N2 C4 -1.4(6)
C9 C4 N2 C3 -3.7(10)
C5 C4 N2 C3 175.7(6)
C9 C4 N2 N1 179.8(5)
C5 C4 N2 N1 -0.9(7)
C12 C11 N3 N4 -0.4(7)
C12 C11 N3 Ir1 175.1(5)
C12 C13 N4 N3 -0.3(8)
C12 C13 N4 C14 -176.6(7)
C11 N3 N4 C13 0.4(7)
Ir1 N3 N4 C13 -176.2(4)
C11 N3 N4 C14 177.4(5)
Ir1 N3 N4 C14 0.8(6)
C19 C14 N4 C13 -3.1(10)
C15 C14 N4 C13 175.8(6)
C19 C14 N4 N3 -179.2(5)
C15 C14 N4 N3 -0.3(7)
O1 C23 N5 C31 2.3(9)
C24 C23 N5 C31 -175.0(7)
O1 C23 N5 Ir1 -173.7(4)
C24 C23 N5 Ir1 9.0(10)
N5 C23 O1 C32 1.4(8)
C24 C23 O1 C32 179.0(6)
C26 C25 O2 Ir1 164.1(4)
C24 C25 O2 Ir1 -15.8(8)
C6 C5 Ir1 C15 82.1(7)
C4 C5 Ir1 C15 -99.4(5)
C6 C5 Ir1 N1 178.8(7)
C4 C5 Ir1 N1 -2.8(4)
C6 C5 Ir1 N3 2.8(7)
C4 C5 Ir1 N3 -178.8(4)
C6 C5 Ir1 N5 -91.4(6)
C4 C5 Ir1 N5 87.1(4)
C6 C5 Ir1 O2 -177.0(14)
C4 C5 Ir1 O2 1(2)
C16 C15 Ir1 C5 82.1(6)
C14 C15 Ir1 C5 -95.4(4)
C16 C15 Ir1 N1 2.0(6)
C14 C15 Ir1 N1 -175.5(4)
C16 C15 Ir1 N3 178.1(6)
C14 C15 Ir1 N3 0.6(4)
C16 C15 Ir1 N5 -158.1(14)
C14 C15 Ir1 N5 24.4(18)
C16 C15 Ir1 O2 -91.2(6)
C14 C15 Ir1 O2 91.3(4)
C1 N1 Ir1 C5 -176.6(7)
N2 N1 Ir1 C5 2.3(4)
C1 N1 Ir1 C15 -88.8(7)
N2 N1 Ir1 C15 90.1(4)
C1 N1 Ir1 N3 -132.1(18)
N2 N1 Ir1 N3 47(2)
C1 N1 Ir1 N5 88.7(7)
N2 N1 Ir1 N5 -92.4(4)
C1 N1 Ir1 O2 3.9(7)
N2 N1 Ir1 O2 -177.2(4)
C11 N3 Ir1 C5 -88.2(6)
N4 N3 Ir1 C5 87.1(4)
C11 N3 Ir1 C15 -176.0(7)
N4 N3 Ir1 C15 -0.8(4)
C11 N3 Ir1 N1 -132.1(19)
N4 N3 Ir1 N1 43(2)
C11 N3 Ir1 N5 7.0(6)
N4 N3 Ir1 N5 -177.8(4)
C11 N3 Ir1 O2 91.8(6)
N4 N3 Ir1 O2 -93.0(4)
C23 N5 Ir1 C5 160.3(5)
C31 N5 Ir1 C5 -14.9(7)
C23 N5 Ir1 C15 40.9(19)
C31 N5 Ir1 C15 -134.4(16)
C23 N5 Ir1 N1 -119.4(5)
C31 N5 Ir1 N1 65.3(7)
C23 N5 Ir1 N3 64.3(5)
C31 N5 Ir1 N3 -111.0(7)
C23 N5 Ir1 O2 -26.5(5)
C31 N5 Ir1 O2 158.2(7)
C25 O2 Ir1 C5 116.4(16)
C25 O2 Ir1 C15 -142.9(5)
C25 O2 Ir1 N1 120.6(5)
C25 O2 Ir1 N3 -63.4(5)
C25 O2 Ir1 N5 30.2(5)
C23 N5 C31 C32 -4.8(9)
Ir1 N5 C31 C32 171.1(5)
C23 O1 C32 C31 -4.3(9)
N5 C31 C32 O1 5.3(10)
